data_7016290
loop_
_publ_author_name
'Wanniarachchi, Sarath'
'Liddle, Brendan J.'
'Toussaint, John'
'Lindeman, Sergey V.'
'Bennett, Brian'
'Gardinier, James R.'

_publ_section_title
;
 Using sterics to promote reactivity in fac-Re(CO)(3) complexes of some
 'non-innocent' NNN-pincer ligands.
;
_journal_issue 35
_journal_name_full 'Dalton transactions (Cambridge, England : 2003)'
_journal_page_first 8776
_journal_page_last 8787
_journal_paper_doi 10.1039/c1dt10030k
_journal_volume 40
_journal_year 2011
_chemical_formula_sum 'C25 H22 N5 O3 Re'
_chemical_formula_weight 626.68
_chemical_name_systematic
;
?
;
_space_group_IT_number 15
_symmetry_cell_setting monoclinic
_symmetry_space_group_name_Hall '-C 2yc'
_symmetry_space_group_name_H-M 'C 1 2/c 1'
_atom_sites_solution_hydrogens difmap
_atom_sites_solution_primary direct
_atom_sites_solution_secondary difmap
_audit_creation_method SHELXL-97
_cell_angle_alpha 90.00
_cell_angle_beta 94.7730(10)
_cell_angle_gamma 90.00
_cell_formula_units_Z 8
_cell_length_a 30.8054(4)
_cell_length_b 11.4882(2)
_cell_length_c 13.4222(2)
_cell_measurement_reflns_used 8940
_cell_measurement_temperature 100(2)
_cell_measurement_theta_max 67
_cell_measurement_theta_min 3
_cell_volume 4733.63(12)
_computing_cell_refinement 'SAINT v7.23A (Bruker, 2005)'
_computing_data_collection 'APEX2 v2.1-4 (Bruker, 2007)'
_computing_data_reduction 'SADABS-2004/1 (Bruker, 2005)'
_computing_molecular_graphics 'XP v5.1 (Bruker, 1998)'
_computing_publication_material 'XCIF v6.12 (Bruker, 2001)'
_computing_structure_refinement 'SHELXL-97 v.97-2 (Sheldrick, 1993-1997)'
_computing_structure_solution 'XS/SHELXTL v6.12 (Bruker, 2001)'
_diffrn_ambient_temperature 100(2)
_diffrn_measured_fraction_theta_full 0.984
_diffrn_measured_fraction_theta_max 0.974
_diffrn_measurement_device_type 'Bruker APEX2 CCD detector'
_diffrn_measurement_method '\w scans'
_diffrn_radiation_monochromator graphite
_diffrn_radiation_source 'fine-focus sealed tube'
_diffrn_radiation_type CuK\a
_diffrn_radiation_wavelength 1.54178
_diffrn_reflns_av_R_equivalents 0.0204
_diffrn_reflns_av_sigmaI/netI 0.0148
_diffrn_reflns_limit_h_max 36
_diffrn_reflns_limit_h_min -36
_diffrn_reflns_limit_k_max 13
_diffrn_reflns_limit_k_min 0
_diffrn_reflns_limit_l_max 16
_diffrn_reflns_limit_l_min 0
_diffrn_reflns_number 19490
_diffrn_reflns_theta_full 68.02
_diffrn_reflns_theta_max 68.02
_diffrn_reflns_theta_min 2.88
_exptl_absorpt_coefficient_mu 10.350
_exptl_absorpt_correction_T_max 0.5756
_exptl_absorpt_correction_T_min 0.1902
_exptl_absorpt_correction_type numerical
_exptl_absorpt_process_details
;
Numerical (based on real shape of the crystal) absorption
correction followed by:
SADABS. Program for empirical absorption correction of
area-detector data. University of Goetingen. Germany.
Sheldrick, G. M. 1996
;
_exptl_crystal_colour yellow
_exptl_crystal_density_diffrn 1.759
_exptl_crystal_density_method 'not measured'
_exptl_crystal_description block
_exptl_crystal_F_000 2448
_exptl_crystal_size_max 0.24
_exptl_crystal_size_mid 0.14
_exptl_crystal_size_min 0.06
_refine_diff_density_max 0.815
_refine_diff_density_min -0.565
_refine_diff_density_rms 0.098
_refine_ls_extinction_method none
_refine_ls_goodness_of_fit_ref 0.993
_refine_ls_hydrogen_treatment constr
_refine_ls_matrix_type full
_refine_ls_number_parameters 311
_refine_ls_number_reflns 4198
_refine_ls_number_restraints 0
_refine_ls_restrained_S_all 0.993
_refine_ls_R_factor_all 0.0285
_refine_ls_R_factor_gt 0.0245
_refine_ls_shift/su_max 0.002
_refine_ls_shift/su_mean 0.000
_refine_ls_structure_factor_coef Fsqd
_refine_ls_weighting_details 'calc w=1/[\s^2^(Fo^2^)+(0.0429P)^2^+17.6549P] where P=(Fo^2^+2Fc^2^)/3'
_refine_ls_weighting_scheme calc
_refine_ls_wR_factor_gt 0.0679
_refine_ls_wR_factor_ref 0.0702
_reflns_number_gt 3560
_reflns_number_total 4198
_reflns_threshold_expression >2sigma(I)
_cod_data_source_file c1dt10030k.txt
_cod_data_source_block gard8ma_3Me
_cod_original_sg_symbol_H-M 'C 2/c'
_cod_database_code 7016290

loop_
_symmetry_equiv_pos_as_xyz
'x, y, z'
'-x, y, -z+1/2'
'x+1/2, y+1/2, z'
'-x+1/2, y+1/2, -z+1/2'
'-x, -y, -z'
'x, -y, z-1/2'
'-x+1/2, -y+1/2, -z'
'x+1/2, -y+1/2, z-1/2'

loop_
_atom_site_label
_atom_site_type_symbol
_atom_site_fract_x
_atom_site_fract_y
_atom_site_fract_z
_atom_site_U_iso_or_equiv
_atom_site_adp_type
_atom_site_occupancy
_atom_site_symmetry_multiplicity
_atom_site_calc_flag
_atom_site_refinement_flags
Re1 Re 0.110859(4) 0.251958(10) 0.410196(10) 0.01462(8) Uani 1 1 d .
O1 O 0.15089(11) 0.2403(2) 0.2080(2) 0.0363(7) Uani 1 1 d .
O3 O 0.04560(8) 0.4374(2) 0.32758(19) 0.0308(6) Uani 1 1 d .
O2 O 0.04340(8) 0.0807(2) 0.31535(18) 0.0272(6) Uani 1 1 d .
N1 N 0.08489(10) 0.25189(19) 0.5573(2) 0.0153(6) Uani 1 1 d .
N2 N 0.07639(9) 0.1488(2) 0.6037(2) 0.0188(6) Uani 1 1 d .
N3 N 0.16390(9) 0.3702(3) 0.4660(2) 0.0245(6) Uani 1 1 d .
N4 N 0.19937(9) 0.3322(2) 0.5267(2) 0.0226(6) Uani 1 1 d .
N5 N 0.14953(9) 0.1193(2) 0.4925(2) 0.0222(6) Uani 1 1 d .
C1 C 0.07370(10) 0.3368(3) 0.6185(2) 0.0197(7) Uani 1 1 d .
C2 C 0.05816(12) 0.2869(4) 0.7048(3) 0.0281(8) Uani 1 1 d .
H2A H 0.0480 0.3272 0.7601 0.034 Uiso 1 1 calc R
C3 C 0.06061(11) 0.1691(3) 0.6931(3) 0.0256(8) Uani 1 1 d .
H3A H 0.0527 0.1118 0.7394 0.031 Uiso 1 1 calc R
C4 C 0.08321(11) 0.0384(3) 0.5574(3) 0.0211(7) Uani 1 1 d .
C5 C 0.05324(11) -0.0494(3) 0.5651(3) 0.0239(7) Uani 1 1 d .
H5A H 0.0284 -0.0364 0.6010 0.029 Uiso 1 1 calc R
C6 C 0.05918(11) -0.1577(3) 0.5205(3) 0.0254(7) Uani 1 1 d .
C7 C 0.09513(12) -0.1718(3) 0.4653(3) 0.0274(8) Uani 1 1 d .
H7A H 0.0994 -0.2442 0.4332 0.033 Uiso 1 1 calc R
C8 C 0.12487(11) -0.0829(3) 0.4561(3) 0.0256(7) Uani 1 1 d .
H8A H 0.1491 -0.0953 0.4179 0.031 Uiso 1 1 calc R
C9 C 0.11994(11) 0.0242(3) 0.5017(3) 0.0223(7) Uani 1 1 d .
C10 C 0.02707(12) -0.2536(3) 0.5316(3) 0.0263(8) Uani 1 1 d .
H10A H 0.0321 -0.3162 0.4844 0.039 Uiso 1 1 calc R
H10B H -0.0026 -0.2234 0.5178 0.039 Uiso 1 1 calc R
H10C H 0.0306 -0.2841 0.6000 0.039 Uiso 1 1 calc R
C11 C 0.17887(12) 0.4635(3) 0.4165(3) 0.0269(8) Uani 1 1 d .
C12 C 0.22241(12) 0.4836(3) 0.4462(3) 0.0272(8) Uani 1 1 d .
H12A H 0.2403 0.5438 0.4234 0.033 Uiso 1 1 calc R
C13 C 0.23443(11) 0.3994(3) 0.5148(3) 0.0246(7) Uani 1 1 d .
H13A H 0.2626 0.3898 0.5482 0.030 Uiso 1 1 calc R
C14 C 0.19702(11) 0.2456(2) 0.6019(3) 0.0163(7) Uani 1 1 d .
C15 C 0.22128(11) 0.2635(3) 0.6923(3) 0.0219(7) Uani 1 1 d .
H15A H 0.2361 0.3356 0.7023 0.026 Uiso 1 1 calc R
C16 C 0.22521(12) 0.1831(3) 0.7682(3) 0.0275(8) Uani 1 1 d .
C17 C 0.20310(11) 0.0784(3) 0.7494(3) 0.0263(8) Uani 1 1 d .
H17A H 0.2055 0.0189 0.7988 0.032 Uiso 1 1 calc R
C18 C 0.17793(11) 0.0585(3) 0.6616(3) 0.0238(7) Uani 1 1 d .
H18A H 0.1629 -0.0135 0.6535 0.029 Uiso 1 1 calc R
C19 C 0.17345(10) 0.1408(3) 0.5826(3) 0.0221(7) Uani 1 1 d .
C20 C 0.25097(13) 0.2074(4) 0.8662(3) 0.0349(9) Uani 1 1 d .
H20A H 0.2644 0.2845 0.8638 0.052 Uiso 1 1 calc R
H20B H 0.2737 0.1482 0.8782 0.052 Uiso 1 1 calc R
H20C H 0.2315 0.2052 0.9203 0.052 Uiso 1 1 calc R
C21 C 0.13633(13) 0.2457(3) 0.2844(3) 0.0229(8) Uani 1 1 d .
C22 C 0.06880(10) 0.1438(3) 0.3531(2) 0.0190(7) Uani 1 1 d .
C23 C 0.07111(11) 0.3695(3) 0.3572(3) 0.0209(7) Uani 1 1 d .
C24 C 0.07684(13) 0.4621(3) 0.5931(3) 0.0311(8) Uani 1 1 d .
H24A H 0.1055 0.4780 0.5693 0.047 Uiso 1 1 calc R
H24B H 0.0731 0.5092 0.6527 0.047 Uiso 1 1 calc R
H24C H 0.0540 0.4819 0.5406 0.047 Uiso 1 1 calc R
C25 C 0.15104(13) 0.5315(3) 0.3416(3) 0.0359(9) Uani 1 1 d .
H25A H 0.1241 0.5545 0.3704 0.054 Uiso 1 1 calc R
H25B H 0.1439 0.4835 0.2821 0.054 Uiso 1 1 calc R
H25C H 0.1668 0.6012 0.3228 0.054 Uiso 1 1 calc R

loop_
_atom_site_aniso_label
_atom_site_aniso_U_11
_atom_site_aniso_U_22
_atom_site_aniso_U_33
_atom_site_aniso_U_23
_atom_site_aniso_U_13
_atom_site_aniso_U_12
Re1 0.01590(11) 0.01516(11) 0.01306(11) 0.00089(5) 0.00278(7) -0.00064(5)
O1 0.0425(17) 0.0452(18) 0.0240(16) -0.0030(11) 0.0186(14) -0.0057(12)
O3 0.0309(14) 0.0315(14) 0.0297(14) 0.0118(12) 0.0007(11) 0.0079(12)
O2 0.0261(12) 0.0316(14) 0.0235(13) -0.0078(11) 0.0002(10) -0.0060(11)
N1 0.0170(14) 0.0156(15) 0.0136(14) 0.0033(10) 0.0019(11) -0.0004(9)
N2 0.0215(13) 0.0170(13) 0.0188(14) 0.0037(11) 0.0057(11) 0.0001(11)
N3 0.0270(15) 0.0208(15) 0.0250(16) 0.0025(12) -0.0020(13) -0.0035(12)
N4 0.0234(14) 0.0232(15) 0.0214(14) 0.0016(12) 0.0040(12) -0.0028(12)
N5 0.0246(14) 0.0171(14) 0.0247(16) 0.0000(12) 0.0003(12) 0.0022(12)
C1 0.0181(15) 0.0200(16) 0.0207(17) -0.0051(14) -0.0001(13) 0.0037(13)
C2 0.0281(18) 0.039(2) 0.0181(18) -0.0042(16) 0.0054(14) 0.0048(17)
C3 0.0268(18) 0.032(2) 0.0189(17) 0.0052(15) 0.0060(14) -0.0017(15)
C4 0.0227(16) 0.0166(16) 0.0236(18) 0.0001(14) -0.0017(14) -0.0001(13)
C5 0.0218(16) 0.0265(18) 0.0238(18) 0.0016(15) 0.0036(14) 0.0016(14)
C6 0.0260(17) 0.0220(17) 0.0277(19) 0.0020(15) -0.0013(15) -0.0001(14)
C7 0.0305(18) 0.0238(18) 0.0281(19) -0.0025(15) 0.0031(15) 0.0013(15)
C8 0.0266(17) 0.0224(17) 0.0282(19) -0.0028(15) 0.0049(15) 0.0024(14)
C9 0.0201(16) 0.0234(17) 0.0234(18) 0.0034(14) 0.0022(14) -0.0013(13)
C10 0.0229(18) 0.0189(19) 0.037(2) 0.0001(14) 0.0037(16) -0.0010(12)
C11 0.0310(19) 0.0211(17) 0.0295(19) 0.0012(15) 0.0091(15) -0.0009(15)
C12 0.0320(19) 0.0193(17) 0.032(2) 0.0004(15) 0.0098(16) -0.0052(14)
C13 0.0224(16) 0.0240(17) 0.0278(19) -0.0059(15) 0.0040(14) -0.0012(14)
C14 0.0161(15) 0.0167(17) 0.0167(17) 0.0010(12) 0.0050(13) 0.0019(11)
C15 0.0195(17) 0.0264(18) 0.0203(18) -0.0046(14) 0.0058(14) -0.0009(13)
C16 0.0285(18) 0.0303(19) 0.0242(18) -0.0011(15) 0.0054(15) 0.0049(15)
C17 0.0274(18) 0.0289(18) 0.0231(18) 0.0051(15) 0.0047(15) 0.0038(15)
C18 0.0224(17) 0.0231(17) 0.0264(18) 0.0050(14) 0.0055(14) -0.0016(14)
C19 0.0189(16) 0.0244(17) 0.0234(18) 0.0002(14) 0.0045(14) 0.0042(13)
C20 0.038(2) 0.041(2) 0.025(2) 0.0005(18) 0.0013(17) 0.0013(19)
C21 0.0247(19) 0.023(2) 0.021(2) 0.0004(13) 0.0043(16) -0.0020(13)
C22 0.0182(15) 0.0239(17) 0.0156(16) 0.0010(14) 0.0056(13) 0.0019(14)
C23 0.0224(16) 0.0245(18) 0.0164(17) 0.0038(14) 0.0053(14) 0.0002(15)
C24 0.044(2) 0.0181(18) 0.031(2) -0.0032(15) 0.0003(17) 0.0017(16)
C25 0.036(2) 0.028(2) 0.043(2) 0.0120(17) 0.0013(17) -0.0058(17)

loop_
_atom_type_symbol
_atom_type_description
_atom_type_scat_dispersion_real
_atom_type_scat_dispersion_imag
_atom_type_scat_source
C C 0.0181 0.0091 'International Tables Vol C Tables 4.2.6.8 and 6.1.1.4'
H H 0.0000 0.0000 'International Tables Vol C Tables 4.2.6.8 and 6.1.1.4'
N N 0.0311 0.0180 'International Tables Vol C Tables 4.2.6.8 and 6.1.1.4'
O O 0.0492 0.0322 'International Tables Vol C Tables 4.2.6.8 and 6.1.1.4'
Re Re -5.2083 5.8923 'International Tables Vol C Tables 4.2.6.8 and 6.1.1.4'

loop_
_geom_angle_atom_site_label_1
_geom_angle_atom_site_label_2
_geom_angle_atom_site_label_3
_geom_angle
C22 Re1 C23 85.31(16)
C22 Re1 C21 86.32(14)
C23 Re1 C21 89.72(15)
C22 Re1 N5 94.15(13)
C23 Re1 N5 170.25(12)
C21 Re1 N5 99.98(13)
C22 Re1 N1 94.31(12)
C23 Re1 N1 93.73(12)
C21 Re1 N1 176.54(12)
N5 Re1 N1 76.59(10)
C22 Re1 N3 174.40(12)
C23 Re1 N3 97.15(13)
C21 Re1 N3 88.66(14)
N5 Re1 N3 84.27(11)
N1 Re1 N3 90.55(11)
C1 N1 N2 106.3(3)
C1 N1 Re1 133.2(2)
N2 N1 Re1 120.43(19)
C3 N2 N1 110.5(3)
C3 N2 C4 127.8(3)
N1 N2 C4 121.7(3)
C11 N3 N4 104.7(3)
C11 N3 Re1 126.1(2)
N4 N3 Re1 122.3(2)
C13 N4 N3 110.6(3)
C13 N4 C14 125.0(3)
N3 N4 C14 123.8(3)
C19 N5 C9 110.9(3)
C19 N5 Re1 123.2(2)
C9 N5 Re1 104.6(2)
N1 C1 C2 109.2(3)
N1 C1 C24 122.7(3)
C2 C1 C24 128.0(3)
C3 C2 C1 106.4(3)
C3 C2 H2A 126.8
C1 C2 H2A 126.8
N2 C3 C2 107.5(3)
N2 C3 H3A 126.3
C2 C3 H3A 126.3
C5 C4 C9 121.7(3)
C5 C4 N2 119.4(3)
C9 C4 N2 118.8(3)
C4 C5 C6 120.4(3)
C4 C5 H5A 119.8
C6 C5 H5A 119.8
C7 C6 C5 118.0(3)
C7 C6 C10 121.9(3)
C5 C6 C10 120.1(3)
C8 C7 C6 121.5(3)
C8 C7 H7A 119.2
C6 C7 H7A 119.2
C9 C8 C7 121.1(3)
C9 C8 H8A 119.4
C7 C8 H8A 119.4
C8 C9 C4 117.2(3)
C8 C9 N5 122.9(3)
C4 C9 N5 119.9(3)
C6 C10 H10A 109.5
C6 C10 H10B 109.5
H10A C10 H10B 109.5
C6 C10 H10C 109.5
H10A C10 H10C 109.5
H10B C10 H10C 109.5
N3 C11 C12 110.5(3)
N3 C11 C25 122.9(3)
C12 C11 C25 126.6(3)
C13 C12 C11 106.1(3)
C13 C12 H12A 126.9
C11 C12 H12A 126.9
N4 C13 C12 108.1(3)
N4 C13 H13A 125.9
C12 C13 H13A 125.9
C15 C14 C19 121.0(3)
C15 C14 N4 117.5(3)
C19 C14 N4 121.3(3)
C16 C15 C14 123.9(3)
C16 C15 H15A 118.1
C14 C15 H15A 118.1
C15 C16 C17 115.7(3)
C15 C16 C20 122.1(3)
C17 C16 C20 122.2(3)
C18 C17 C16 122.1(3)
C18 C17 H17A 119.0
C16 C17 H17A 119.0
C17 C18 C19 122.9(3)
C17 C18 H18A 118.6
C19 C18 H18A 118.6
N5 C19 C14 122.5(3)
N5 C19 C18 123.0(3)
C14 C19 C18 114.4(3)
C16 C20 H20A 109.5
C16 C20 H20B 109.5
H20A C20 H20B 109.5
C16 C20 H20C 109.5
H20A C20 H20C 109.5
H20B C20 H20C 109.5
O1 C21 Re1 178.5(3)
O2 C22 Re1 177.5(3)
O3 C23 Re1 176.6(3)
C1 C24 H24A 109.5
C1 C24 H24B 109.5
H24A C24 H24B 109.5
C1 C24 H24C 109.5
H24A C24 H24C 109.5
H24B C24 H24C 109.5
C11 C25 H25A 109.5
C11 C25 H25B 109.5
H25A C25 H25B 109.5
C11 C25 H25C 109.5
H25A C25 H25C 109.5
H25B C25 H25C 109.5

loop_
_geom_bond_atom_site_label_1
_geom_bond_atom_site_label_2
_geom_bond_distance
Re1 C22 1.910(3)
Re1 C23 1.919(3)
Re1 C21 1.921(4)
Re1 N5 2.178(3)
Re1 N1 2.191(3)
Re1 N3 2.207(3)
O1 C21 1.155(5)
O3 C23 1.154(4)
O2 C22 1.152(4)
N1 C1 1.339(4)
N1 N2 1.373(4)
N2 C3 1.352(4)
N2 C4 1.435(4)
N3 C11 1.363(4)
N3 N4 1.378(4)
N4 C13 1.348(4)
N4 C14 1.423(4)
N5 C19 1.385(4)
N5 C9 1.435(4)
C1 C2 1.412(5)
C1 C24 1.484(5)
C2 C3 1.365(5)
C2 H2A 0.9500
C3 H3A 0.9500
C4 C5 1.378(5)
C4 C9 1.416(5)
C5 C6 1.399(5)
C5 H5A 0.9500
C6 C7 1.392(5)
C6 C10 1.497(5)
C7 C8 1.385(5)
C7 H7A 0.9500
C8 C9 1.388(5)
C8 H8A 0.9500
C10 H10A 0.9800
C10 H10B 0.9800
C10 H10C 0.9800
C11 C12 1.386(5)
C11 C25 1.487(5)
C12 C13 1.366(5)
C12 H12A 0.9500
C13 H13A 0.9500
C14 C15 1.386(5)
C14 C19 1.419(4)
C15 C16 1.373(5)
C15 H15A 0.9500
C16 C17 1.395(5)
C16 C20 1.504(5)
C17 C18 1.375(5)
C17 H17A 0.9500
C18 C19 1.419(5)
C18 H18A 0.9500
C20 H20A 0.9800
C20 H20B 0.9800
C20 H20C 0.9800
C24 H24A 0.9800
C24 H24B 0.9800
C24 H24C 0.9800
C25 H25A 0.9800
C25 H25B 0.9800
C25 H25C 0.9800

loop_
_geom_torsion_atom_site_label_1
_geom_torsion_atom_site_label_2
_geom_torsion_atom_site_label_3
_geom_torsion_atom_site_label_4
_geom_torsion
C22 Re1 N1 C1 -130.1(3)
C23 Re1 N1 C1 -44.6(3)
C21 Re1 N1 C1 129.4(19)
N5 Re1 N1 C1 136.6(3)
N3 Re1 N1 C1 52.6(3)
C22 Re1 N1 N2 48.8(3)
C23 Re1 N1 N2 134.4(3)
C21 Re1 N1 N2 -52(2)
N5 Re1 N1 N2 -44.4(2)
N3 Re1 N1 N2 -128.4(2)
C1 N1 N2 C3 -0.7(4)
Re1 N1 N2 C3 -179.9(2)
C1 N1 N2 C4 177.9(3)
Re1 N1 N2 C4 -1.3(4)
C22 Re1 N3 C11 71.9(13)
C23 Re1 N3 C11 -44.0(3)
C21 Re1 N3 C11 45.6(3)
N5 Re1 N3 C11 145.7(3)
N1 Re1 N3 C11 -137.8(3)
C22 Re1 N3 N4 -74.5(13)
C23 Re1 N3 N4 169.7(3)
C21 Re1 N3 N4 -100.8(3)
N5 Re1 N3 N4 -0.6(2)
N1 Re1 N3 N4 75.9(3)
C11 N3 N4 C13 0.1(4)
Re1 N3 N4 C13 152.5(2)
C11 N3 N4 C14 171.1(3)
Re1 N3 N4 C14 -36.4(4)
C22 Re1 N5 C19 -149.7(3)
C23 Re1 N5 C19 -63.2(8)
C21 Re1 N5 C19 123.3(3)
N1 Re1 N5 C19 -56.3(3)
N3 Re1 N5 C19 35.7(3)
C22 Re1 N5 C9 -22.2(2)
C23 Re1 N5 C9 64.3(8)
C21 Re1 N5 C9 -109.1(2)
N1 Re1 N5 C9 71.3(2)
N3 Re1 N5 C9 163.2(2)
N2 N1 C1 C2 0.3(4)
Re1 N1 C1 C2 179.4(2)
N2 N1 C1 C24 -178.1(3)
Re1 N1 C1 C24 1.0(5)
N1 C1 C2 C3 0.2(4)
C24 C1 C2 C3 178.5(3)
N1 N2 C3 C2 0.9(4)
C4 N2 C3 C2 -177.7(3)
C1 C2 C3 N2 -0.6(4)
C3 N2 C4 C5 39.0(5)
N1 N2 C4 C5 -139.3(3)
C3 N2 C4 C9 -143.2(3)
N1 N2 C4 C9 38.4(4)
C9 C4 C5 C6 2.3(5)
N2 C4 C5 C6 179.9(3)
C4 C5 C6 C7 -2.5(5)
C4 C5 C6 C10 178.3(3)
C5 C6 C7 C8 1.4(5)
C10 C6 C7 C8 -179.5(3)
C6 C7 C8 C9 0.0(6)
C7 C8 C9 C4 -0.3(5)
C7 C8 C9 N5 -178.8(3)
C5 C4 C9 C8 -0.9(5)
N2 C4 C9 C8 -178.5(3)
C5 C4 C9 N5 177.7(3)
N2 C4 C9 N5 0.1(5)
C19 N5 C9 C8 -110.9(4)
Re1 N5 C9 C8 114.3(3)
C19 N5 C9 C4 70.6(4)
Re1 N5 C9 C4 -64.1(3)
N4 N3 C11 C12 -0.5(4)
Re1 N3 C11 C12 -151.5(3)
N4 N3 C11 C25 179.5(3)
Re1 N3 C11 C25 28.5(5)
N3 C11 C12 C13 0.8(4)
C25 C11 C12 C13 -179.2(4)
N3 N4 C13 C12 0.4(4)
C14 N4 C13 C12 -170.5(3)
C11 C12 C13 N4 -0.7(4)
C13 N4 C14 C15 30.8(5)
N3 N4 C14 C15 -139.0(3)
C13 N4 C14 C19 -144.4(3)
N3 N4 C14 C19 45.7(4)
C19 C14 C15 C16 1.2(5)
N4 C14 C15 C16 -174.1(3)
C14 C15 C16 C17 0.4(5)
C14 C15 C16 C20 -178.4(3)
C15 C16 C17 C18 -1.9(5)
C20 C16 C17 C18 176.9(3)
C16 C17 C18 C19 1.9(5)
C9 N5 C19 C14 -164.2(3)
Re1 N5 C19 C14 -39.4(4)
C9 N5 C19 C18 18.4(4)
Re1 N5 C19 C18 143.2(3)
C15 C14 C19 N5 -178.8(3)
N4 C14 C19 N5 -3.7(5)
C15 C14 C19 C18 -1.3(5)
N4 C14 C19 C18 173.8(3)
C17 C18 C19 N5 177.3(3)
C17 C18 C19 C14 -0.2(5)
C22 Re1 C21 O1 5(14)
C23 Re1 C21 O1 -81(14)
N5 Re1 C21 O1 98(14)
N1 Re1 C21 O1 105(14)
N3 Re1 C21 O1 -178(100)
C23 Re1 C22 O2 50(7)
C21 Re1 C22 O2 -40(7)
N5 Re1 C22 O2 -140(7)
N1 Re1 C22 O2 144(7)
N3 Re1 C22 O2 -66(7)
C22 Re1 C23 O3 52(5)
C21 Re1 C23 O3 139(5)
N5 Re1 C23 O3 -35(6)
N1 Re1 C23 O3 -42(5)
N3 Re1 C23 O3 -133(5)
